data_7014943
loop_
_publ_author_name
'Davies, David L.'
'Lowe, Mark P.'
'Ryder, Karl S.'
'Singh, Kuldip'
'Singh, Shalini'

_publ_section_title
;
 Tuning emission wavelength and redox properties through position of
 the substituent in iridium(III) cyclometallated complexes.
;
_journal_issue 5
_journal_name_full 'Dalton transactions (Cambridge, England : 2003)'
_journal_page_first 1028
_journal_page_last 1030
_journal_paper_doi 10.1039/c0dt01311k
_journal_volume 40
_journal_year 2011
_chemical_formula_moiety '(C40 H36 Cl2 Ir2 N8 O4)8(H2 O)'
_chemical_formula_sum 'C40 H52 Cl2 Ir2 N8 O12'
_chemical_formula_weight 1292.20
_chemical_name_systematic
;
?
;
_space_group_IT_number 70
_symmetry_cell_setting orthorhombic
_symmetry_space_group_name_Hall '-F 2uv 2vw'
_symmetry_space_group_name_H-M 'F d d d :2'
_atom_sites_solution_hydrogens geom
_atom_sites_solution_primary direct
_atom_sites_solution_secondary difmap
_audit_creation_method SHELXL-97
_cell_angle_alpha 90.00
_cell_angle_beta 90.00
_cell_angle_gamma 90.00
_cell_formula_units_Z 8
_cell_length_a 15.880(10)
_cell_length_b 19.871(12)
_cell_length_c 29.233(18)
_cell_measurement_reflns_used 994
_cell_measurement_temperature 150(2)
_cell_measurement_theta_max 27.383
_cell_measurement_theta_min 2.479
_cell_volume 9225(10)
_computing_cell_refinement 'Bruker SMART'
_computing_data_collection 'Bruker SMART'
_computing_data_reduction 'Bruker SHELXTL'
_computing_molecular_graphics 'Bruker SHELXTL'
_computing_publication_material 'Bruker SHELXTL'
_computing_structure_refinement 'SHELXL-97 (Sheldrick, 1997)'
_computing_structure_solution 'SHELXS-97 (Sheldrick, 1990)'
_diffrn_ambient_temperature 150(2)
_diffrn_measured_fraction_theta_full 0.999
_diffrn_measured_fraction_theta_max 0.999
_diffrn_measurement_device_type 'Bruker Apex 2000 CCD area detector'
_diffrn_measurement_method 'phi and omega scans'
_diffrn_radiation_monochromator graphite
_diffrn_radiation_source 'fine-focus sealed tube'
_diffrn_radiation_type MoK\a
_diffrn_radiation_wavelength 0.71073
_diffrn_reflns_av_R_equivalents 0.0681
_diffrn_reflns_av_sigmaI/netI 0.0330
_diffrn_reflns_limit_h_max 19
_diffrn_reflns_limit_h_min -19
_diffrn_reflns_limit_k_max 24
_diffrn_reflns_limit_k_min -24
_diffrn_reflns_limit_l_max 35
_diffrn_reflns_limit_l_min -36
_diffrn_reflns_number 16881
_diffrn_reflns_theta_full 25.99
_diffrn_reflns_theta_max 25.99
_diffrn_reflns_theta_min 2.48
_exptl_absorpt_coefficient_mu 5.949
_exptl_absorpt_correction_T_max 0.862
_exptl_absorpt_correction_T_min 0.462
_exptl_absorpt_correction_type empirical
_exptl_absorpt_process_details
;
absorption correction based on 10369 reflections(SADABS);Rint 0.2781 before
correction and 0.0548 after.
;
_exptl_crystal_colour yellow
_exptl_crystal_density_diffrn 1.861
_exptl_crystal_density_method 'not measured'
_exptl_crystal_description block
_exptl_crystal_F_000 5056
_exptl_crystal_size_max 0.42
_exptl_crystal_size_mid 0.14
_exptl_crystal_size_min 0.11
_platon_squeeze_details
;

Disordered H2O was omitted using the SQUEEZE option of PLATON.The solvent
accessible voids are 2023.8 3 with an estimated 1276e/cell to be added.
Sixty four solvent H2O molecules/unit cell accounting for 1024e were
included in the formula, FWt, (000) and density calculations.
PLATON Reference: Spek, A.L. (1990), Acta Cryst. A46,C-34.

;
_refine_diff_density_max 2.180
_refine_diff_density_min -1.265
_refine_diff_density_rms 0.183
_refine_ls_extinction_method none
_refine_ls_goodness_of_fit_ref 1.043
_refine_ls_hydrogen_treatment constr
_refine_ls_matrix_type full
_refine_ls_number_parameters 129
_refine_ls_number_reflns 2271
_refine_ls_number_restraints 0
_refine_ls_restrained_S_all 1.043
_refine_ls_R_factor_all 0.0445
_refine_ls_R_factor_gt 0.0308
_refine_ls_shift/su_max 0.001
_refine_ls_shift/su_mean 0.000
_refine_ls_structure_factor_coef Fsqd
_refine_ls_weighting_details 'calc w=1/[\s^2^(Fo^2^)+(0.0537P)^2^+0.0000P] where P=(Fo^2^+2Fc^2^)/3'
_refine_ls_weighting_scheme calc
_refine_ls_wR_factor_gt 0.0777
_refine_ls_wR_factor_ref 0.0824
_reflns_number_gt 1815
_reflns_number_total 2271
_reflns_threshold_expression >2sigma(I)
_cod_data_source_file C0DT01311K.TXT
_cod_data_source_block 09045
_cod_depositor_comments
;
The following automatic conversions were performed:
'_symmetry_cell_setting' value 'Orthorhombic' changed to 'orthorhombic'
according to '/home/saulius/struct/CIF-dictionaries/cif_core.dic'
dictionary named 'cif_core.dic' version 2.4.1 from 2010-06-29.

Automatic conversion script
Id: cif_fix_enum 1555 2011-01-17 13:19:09Z saulius 

The following automatic conversions were performed:

'_refine_ls_hydrogen_treatment' value 'constrained' was replaced with
the value 'constr' as specified in the replacement file
'src/cod-tools/trunk/data/replacement-values/replacement_values.lst'.

Automatic conversion script
Id: cif_fix_values 5376 2017-05-30 11:51:03Z andrius 
;
_cod_original_cell_volume 9224(10)
_cod_original_sg_symbol_H-M Fddd
_cod_database_code 7014943

loop_
_symmetry_equiv_pos_as_xyz
'x, y, z'
'-x+3/4, -y+3/4, z'
'-x+3/4, y, -z+3/4'
'x, -y+3/4, -z+3/4'
'x, y+1/2, z+1/2'
'-x+3/4, -y+5/4, z+1/2'
'-x+3/4, y+1/2, -z+5/4'
'x, -y+5/4, -z+5/4'
'x+1/2, y, z+1/2'
'-x+5/4, -y+3/4, z+1/2'
'-x+5/4, y, -z+5/4'
'x+1/2, -y+3/4, -z+5/4'
'x+1/2, y+1/2, z'
'-x+5/4, -y+5/4, z'
'-x+5/4, y+1/2, -z+3/4'
'x+1/2, -y+5/4, -z+3/4'
'-x, -y, -z'
'x-3/4, y-3/4, -z'
'x-3/4, -y, z-3/4'
'-x, y-3/4, z-3/4'
'-x, -y+1/2, -z+1/2'
'x-3/4, y-1/4, -z+1/2'
'x-3/4, -y+1/2, z-1/4'
'-x, y-1/4, z-1/4'
'-x+1/2, -y, -z+1/2'
'x-1/4, y-3/4, -z+1/2'
'x-1/4, -y, z-1/4'
'-x+1/2, y-3/4, z-1/4'
'-x+1/2, -y+1/2, -z'
'x-1/4, y-1/4, -z'
'x-1/4, -y+1/2, z-3/4'
'-x+1/2, y-1/4, z-3/4'

loop_
_atom_site_label
_atom_site_type_symbol
_atom_site_fract_x
_atom_site_fract_y
_atom_site_fract_z
_atom_site_U_iso_or_equiv
_atom_site_adp_type
_atom_site_occupancy
_atom_site_symmetry_multiplicity
_atom_site_calc_flag
_atom_site_refinement_flags
_atom_site_disorder_assembly
_atom_site_disorder_group
Ir1 Ir -0.007847(15) 0.8750 0.8750 0.02174(12) Uani 1 2 d S . .
Cl1 Cl -0.1250 0.79026(8) 0.8750 0.0277(4) Uani 1 2 d S . .
O1 O 0.2636(4) 0.6685(3) 0.9323(2) 0.085(2) Uani 1 1 d . . .
N1 N -0.0012(2) 0.8803(2) 0.94398(17) 0.0265(10) Uani 1 1 d . . .
N2 N 0.0577(3) 0.8385(2) 0.96349(15) 0.0340(11) Uani 1 1 d . . .
C1 C 0.0820(3) 0.8055(2) 0.88621(17) 0.0238(11) Uani 1 1 d . . .
C2 C 0.1267(4) 0.7661(3) 0.8546(2) 0.0382(13) Uani 1 1 d . . .
H2 H 0.1172 0.7721 0.8228 0.046 Uiso 1 1 calc R . .
C3 C 0.1852(4) 0.7179(3) 0.8695(2) 0.0445(16) Uani 1 1 d . . .
H3 H 0.2119 0.6894 0.8478 0.053 Uiso 1 1 calc R . .
C4 C 0.2044(4) 0.7117(3) 0.9157(2) 0.0502(18) Uani 1 1 d . . .
C5 C 0.1630(5) 0.7524(3) 0.9477(2) 0.0501(17) Uani 1 1 d . . .
H5 H 0.1758 0.7494 0.9794 0.060 Uiso 1 1 calc R . .
C6 C 0.1036(4) 0.7968(3) 0.9321(2) 0.0349(14) Uani 1 1 d . . .
C7 C 0.2767(8) 0.6092(5) 0.9081(5) 0.134(6) Uani 1 1 d . . .
H7A H 0.3092 0.6189 0.8804 0.201 Uiso 1 1 calc R . .
H7B H 0.2223 0.5895 0.8997 0.201 Uiso 1 1 calc R . .
H7C H 0.3080 0.5773 0.9273 0.201 Uiso 1 1 calc R . .
C8 C 0.0623(5) 0.8505(3) 1.00881(19) 0.0482(17) Uani 1 1 d . . .
H8 H 0.0988 0.8287 1.0299 0.058 Uiso 1 1 calc R . .
C9 C 0.0053(4) 0.8994(3) 1.0191(2) 0.0436(16) Uani 1 1 d . . .
H9 H -0.0059 0.9182 1.0483 0.052 Uiso 1 1 calc R . .
C10 C -0.0333(4) 0.9163(3) 0.97782(17) 0.0288(12) Uani 1 1 d . . .
H10 H -0.0765 0.9490 0.9745 0.035 Uiso 1 1 calc R . .

loop_
_atom_site_aniso_label
_atom_site_aniso_U_11
_atom_site_aniso_U_22
_atom_site_aniso_U_33
_atom_site_aniso_U_23
_atom_site_aniso_U_13
_atom_site_aniso_U_12
Ir1 0.02757(16) 0.01854(17) 0.01911(17) -0.00113(11) 0.000 0.000
Cl1 0.0310(8) 0.0182(8) 0.0339(10) 0.000 0.0017(8) 0.000
O1 0.113(5) 0.066(4) 0.076(4) -0.031(3) -0.042(3) 0.058(3)
N1 0.031(2) 0.019(2) 0.030(3) -0.0033(19) 0.0031(17) -0.0004(19)
N2 0.046(3) 0.035(3) 0.021(2) -0.001(2) -0.004(2) 0.014(2)
C1 0.025(3) 0.020(2) 0.026(3) -0.005(2) -0.003(2) 0.004(2)
C2 0.045(3) 0.038(3) 0.032(3) -0.006(3) -0.008(3) 0.004(3)
C3 0.046(3) 0.044(4) 0.043(4) -0.020(3) -0.004(3) 0.019(3)
C4 0.064(5) 0.043(4) 0.044(4) -0.007(3) -0.014(3) 0.025(3)
C5 0.069(4) 0.041(4) 0.040(4) -0.009(3) -0.017(3) 0.024(3)
C6 0.046(4) 0.030(3) 0.028(3) -0.006(2) -0.005(2) 0.009(2)
C7 0.156(10) 0.063(7) 0.184(13) -0.062(7) -0.099(10) 0.069(7)
C8 0.078(5) 0.048(4) 0.018(3) -0.003(3) -0.007(3) 0.025(3)
C9 0.064(4) 0.046(4) 0.021(3) -0.005(3) 0.000(3) 0.013(3)
C10 0.038(3) 0.026(3) 0.023(3) -0.003(2) 0.010(2) 0.007(2)

loop_
_atom_type_symbol
_atom_type_description
_atom_type_scat_dispersion_real
_atom_type_scat_dispersion_imag
_atom_type_scat_source
C C 0.0033 0.0016 'International Tables Vol C Tables 4.2.6.8 and 6.1.1.4'
H H 0.0000 0.0000 'International Tables Vol C Tables 4.2.6.8 and 6.1.1.4'
N N 0.0061 0.0033 'International Tables Vol C Tables 4.2.6.8 and 6.1.1.4'
O O 0.0106 0.0060 'International Tables Vol C Tables 4.2.6.8 and 6.1.1.4'
Cl Cl 0.1484 0.1585 'International Tables Vol C Tables 4.2.6.8 and 6.1.1.4'
Ir Ir -1.4442 7.9887 'International Tables Vol C Tables 4.2.6.8 and 6.1.1.4'

loop_
_geom_angle_atom_site_label_1
_geom_angle_atom_site_label_2
_geom_angle_atom_site_label_3
_geom_angle
_geom_angle_site_symmetry_1
_geom_angle_site_symmetry_3
_geom_angle_publ_flag
C1 Ir1 C1 89.7(3) 4_566 . ?
C1 Ir1 N1 95.13(18) 4_566 . ?
C1 Ir1 N1 80.60(18) . . ?
C1 Ir1 N1 80.60(18) 4_566 4_566 ?
C1 Ir1 N1 95.13(18) . 4_566 ?
N1 Ir1 N1 174.0(2) . 4_566 ?
C1 Ir1 Cl1 170.44(14) 4_566 . ?
C1 Ir1 Cl1 93.73(16) . . ?
N1 Ir1 Cl1 94.23(11) . . ?
N1 Ir1 Cl1 90.20(11) 4_566 . ?
C1 Ir1 Cl1 93.73(16) 4_566 2_465 ?
C1 Ir1 Cl1 170.44(14) . 2_465 ?
N1 Ir1 Cl1 90.20(11) . 2_465 ?
N1 Ir1 Cl1 94.23(11) 4_566 2_465 ?
Cl1 Ir1 Cl1 84.30(8) . 2_465 ?
Ir1 Cl1 Ir1 95.70(8) . 2_465 ?
C4 O1 C7 117.0(6) . . ?
C10 N1 N2 106.2(5) . . ?
C10 N1 Ir1 139.0(4) . . ?
N2 N1 Ir1 114.7(3) . . ?
C8 N2 N1 109.7(5) . . ?
C8 N2 C6 134.6(5) . . ?
N1 N2 C6 115.4(4) . . ?
C6 C1 C2 116.1(5) . . ?
C6 C1 Ir1 114.5(4) . . ?
C2 C1 Ir1 129.3(4) . . ?
C3 C2 C1 120.7(5) . . ?
C3 C2 H2 119.6 . . ?
C1 C2 H2 119.6 . . ?
C4 C3 C2 120.5(5) . . ?
C4 C3 H3 119.7 . . ?
C2 C3 H3 119.7 . . ?
O1 C4 C3 123.8(6) . . ?
O1 C4 C5 116.6(6) . . ?
C3 C4 C5 119.6(6) . . ?
C6 C5 C4 118.2(6) . . ?
C6 C5 H5 120.9 . . ?
C4 C5 H5 120.9 . . ?
C5 C6 C1 124.7(5) . . ?
C5 C6 N2 120.5(5) . . ?
C1 C6 N2 114.7(5) . . ?
O1 C7 H7A 109.5 . . ?
O1 C7 H7B 109.5 . . ?
H7A C7 H7B 109.5 . . ?
O1 C7 H7C 109.5 . . ?
H7A C7 H7C 109.5 . . ?
H7B C7 H7C 109.5 . . ?
N2 C8 C9 107.8(5) . . ?
N2 C8 H8 126.1 . . ?
C9 C8 H8 126.1 . . ?
C8 C9 C10 105.9(5) . . ?
C8 C9 H9 127.1 . . ?
C10 C9 H9 127.1 . . ?
N1 C10 C9 110.4(5) . . ?
N1 C10 H10 124.8 . . ?
C9 C10 H10 124.8 . . ?

loop_
_geom_bond_atom_site_label_1
_geom_bond_atom_site_label_2
_geom_bond_distance
_geom_bond_site_symmetry_2
_geom_bond_publ_flag
Ir1 C1 2.014(5) 4_566 ?
Ir1 C1 2.014(5) . ?
Ir1 N1 2.022(5) . ?
Ir1 N1 2.022(5) 4_566 ?
Ir1 Cl1 2.5093(16) . ?
Ir1 Cl1 2.5093(16) 2_465 ?
Cl1 Ir1 2.5093(16) 2_465 ?
O1 C4 1.362(7) . ?
O1 C7 1.392(10) . ?
N1 C10 1.323(6) . ?
N1 N2 1.375(6) . ?
N2 C8 1.348(7) . ?
N2 C6 1.436(7) . ?
C1 C6 1.395(8) . ?
C1 C2 1.403(7) . ?
C2 C3 1.403(8) . ?
C2 H2 0.9500 . ?
C3 C4 1.389(8) . ?
C3 H3 0.9500 . ?
C4 C5 1.403(9) . ?
C5 C6 1.369(8) . ?
C5 H5 0.9500 . ?
C7 H7A 0.9800 . ?
C7 H7B 0.9800 . ?
C7 H7C 0.9800 . ?
C8 C9 1.363(8) . ?
C8 H8 0.9500 . ?
C9 C10 1.393(8) . ?
C9 H9 0.9500 . ?
C10 H10 0.9500 . ?

loop_
_geom_torsion_atom_site_label_1
_geom_torsion_atom_site_label_2
_geom_torsion_atom_site_label_3
_geom_torsion_atom_site_label_4
_geom_torsion
_geom_torsion_site_symmetry_1
_geom_torsion_site_symmetry_2
_geom_torsion_site_symmetry_3
_geom_torsion_site_symmetry_4
_geom_torsion_publ_flag
C1 Ir1 Cl1 Ir1 -78.5(9) 4_566 . . 2_465 ?
C1 Ir1 Cl1 Ir1 170.62(14) . . . 2_465 ?
N1 Ir1 Cl1 Ir1 89.78(11) . . . 2_465 ?
N1 Ir1 Cl1 Ir1 -94.23(11) 4_566 . . 2_465 ?
Cl1 Ir1 Cl1 Ir1 0.0 2_465 . . 2_465 ?
C1 Ir1 N1 C10 86.2(6) 4_566 . . . ?
C1 Ir1 N1 C10 175.0(6) . . . . ?
N1 Ir1 N1 C10 130.3(5) 4_566 . . . ?
Cl1 Ir1 N1 C10 -91.9(5) . . . . ?
Cl1 Ir1 N1 C10 -7.6(5) 2_465 . . . ?
C1 Ir1 N1 N2 -87.6(4) 4_566 . . . ?
C1 Ir1 N1 N2 1.2(4) . . . . ?
N1 Ir1 N1 N2 -43.5(3) 4_566 . . . ?
Cl1 Ir1 N1 N2 94.3(3) . . . . ?
Cl1 Ir1 N1 N2 178.6(3) 2_465 . . . ?
C10 N1 N2 C8 -1.4(7) . . . . ?
Ir1 N1 N2 C8 174.4(4) . . . . ?
C10 N1 N2 C6 -177.1(5) . . . . ?
Ir1 N1 N2 C6 -1.3(6) . . . . ?
C1 Ir1 C1 C6 94.4(4) 4_566 . . . ?
N1 Ir1 C1 C6 -0.9(4) . . . . ?
N1 Ir1 C1 C6 174.9(4) 4_566 . . . ?
Cl1 Ir1 C1 C6 -94.6(4) . . . . ?
Cl1 Ir1 C1 C6 -16.8(12) 2_465 . . . ?
C1 Ir1 C1 C2 -84.1(5) 4_566 . . . ?
N1 Ir1 C1 C2 -179.4(5) . . . . ?
N1 Ir1 C1 C2 -3.6(5) 4_566 . . . ?
Cl1 Ir1 C1 C2 87.0(5) . . . . ?
Cl1 Ir1 C1 C2 164.7(6) 2_465 . . . ?
C6 C1 C2 C3 4.1(8) . . . . ?
Ir1 C1 C2 C3 -177.4(5) . . . . ?
C1 C2 C3 C4 -4.6(10) . . . . ?
C7 O1 C4 C3 -30.5(14) . . . . ?
C7 O1 C4 C5 151.0(10) . . . . ?
C2 C3 C4 O1 -176.5(7) . . . . ?
C2 C3 C4 C5 1.9(11) . . . . ?
O1 C4 C5 C6 179.4(7) . . . . ?
C3 C4 C5 C6 0.9(11) . . . . ?
C4 C5 C6 C1 -1.2(11) . . . . ?
C4 C5 C6 N2 178.4(6) . . . . ?
C2 C1 C6 C5 -1.3(9) . . . . ?
Ir1 C1 C6 C5 -180.0(5) . . . . ?
C2 C1 C6 N2 179.1(5) . . . . ?
Ir1 C1 C6 N2 0.4(7) . . . . ?
C8 N2 C6 C5 6.7(11) . . . . ?
N1 N2 C6 C5 -179.0(6) . . . . ?
C8 N2 C6 C1 -173.7(7) . . . . ?
N1 N2 C6 C1 0.6(7) . . . . ?
N1 N2 C8 C9 1.0(8) . . . . ?
C6 N2 C8 C9 175.6(6) . . . . ?
N2 C8 C9 C10 -0.2(8) . . . . ?
N2 N1 C10 C9 1.2(6) . . . . ?
Ir1 N1 C10 C9 -172.9(4) . . . . ?
C8 C9 C10 N1 -0.7(8) . . . . ?

loop_
_platon_squeeze_void_nr
_platon_squeeze_void_average_x
_platon_squeeze_void_average_y
_platon_squeeze_void_average_z
_platon_squeeze_void_volume
_platon_squeeze_void_count_electrons
_platon_squeeze_void_content
1 -0.125 0.375 -0.125 263 160 ' '
2 0.125 0.625 0.125 263 160 ' '
3 -0.125 0.875 0.375 263 160 ' '
4 0.125 0.125 0.625 263 160 ' '
5 0.375 0.875 -0.125 263 160 ' '
6 0.375 0.375 0.375 263 160 ' '
7 0.625 0.125 0.125 263 160 ' '
8 0.625 0.625 0.625 263 160 ' '
